data_2212604
loop_
_publ_author_name
'Ja\<skov\'a, Jana'
'Miklo\<s, Du\<san'
'Seg\<la, Peter'
'Sillanp\"a\"a, Reijo'
'Moncol, Jan'

_publ_section_title
<i>catena</i>-Poly[[bis(3-pyridylmethanol-\k<i>N</i>)copper(II)]-\m-oxalato-1\k^2^<i>O</i>^1^,<i>O</i>^2^:2\k^2^<i>O</i>^1'^,<i>O</i>^2'^]
_journal_coeditor_code HK2205
_journal_issue 3
_journal_name_full 'Acta Crystallographica Section E'
_journal_page_first m910
_journal_page_last m912
_journal_paper_doi 10.1107/S1600536807008471
_journal_volume 63
_journal_year 2007
_chemical_formula_iupac '[Cu (C2 O4) (C6 H7 N O)2]'
_chemical_formula_moiety 'C14 H14 Cu N2 O6'
_chemical_formula_sum 'C14 H14 Cu N2 O6'
_chemical_formula_weight 369.82
_chemical_name_systematic
;
catena-Poly[[bis(3-pyridylmethanol-\kN)copper(II)]-\m-oxalato-
1\k^2^O^1^,O^2^:2\k^2^O^1'^,O^2'^]
;
_space_group_IT_number 2
_symmetry_cell_setting triclinic
_symmetry_space_group_name_Hall '-P 1'
_symmetry_space_group_name_H-M 'P -1'
_atom_sites_solution_hydrogens geom
_atom_sites_solution_primary direct
_atom_sites_solution_secondary difmap
_audit_creation_method SHELXL97
_cell_angle_alpha 100.6430(10)
_cell_angle_beta 95.3480(10)
_cell_angle_gamma 94.5810(10)
_cell_formula_units_Z 2
_cell_length_a 8.6551(3)
_cell_length_b 9.0505(2)
_cell_length_c 9.9267(3)
_cell_measurement_reflns_used 2352
_cell_measurement_temperature 173(2)
_cell_measurement_theta_max 24.50
_cell_measurement_theta_min 2.80
_cell_volume 757.13(4)
_computing_cell_refinement 'SCALEPACK (Otwinowski & Minor, 1997)'
_computing_data_collection 'COLLECT (Nonius, 1998)'
_computing_data_reduction 'DENZO (Otwinowski & Minor, 1997)'
_computing_molecular_graphics 'ORTEP-3 (Farrugia, 1997)'
_computing_publication_material 'enCIFer (Allen <i>et al.</i>,  2004)'
_computing_structure_refinement 'SHELXL97 (Sheldrick, 1997)'
_computing_structure_solution 'SHELXS97 (Sheldrick, 1997)'
_diffrn_ambient_temperature 173(2)
_diffrn_measured_fraction_theta_full 0.949
_diffrn_measured_fraction_theta_max 0.937
_diffrn_measurement_device_type 'Nonius KappaCCD area-detector'
_diffrn_measurement_method '\w and \f'
_diffrn_radiation_monochromator graphite
_diffrn_radiation_source 'fine-focus sealed tube'
_diffrn_radiation_type MoK\a
_diffrn_radiation_wavelength 0.71073
_diffrn_reflns_av_R_equivalents 0.0477
_diffrn_reflns_av_sigmaI/netI 0.0469
_diffrn_reflns_limit_h_max 10
_diffrn_reflns_limit_h_min -10
_diffrn_reflns_limit_k_max 10
_diffrn_reflns_limit_k_min -10
_diffrn_reflns_limit_l_max 11
_diffrn_reflns_limit_l_min -11
_diffrn_reflns_number 6930
_diffrn_reflns_theta_full 25.25
_diffrn_reflns_theta_max 25.39
_diffrn_reflns_theta_min 2.80
_diffrn_standards_decay_% 0
_diffrn_standards_interval_count 0
_diffrn_standards_interval_time 0
_diffrn_standards_number 0
_exptl_absorpt_coefficient_mu 1.475
_exptl_absorpt_correction_T_max 0.770
_exptl_absorpt_correction_T_min 0.739
_exptl_absorpt_correction_type multi-scan
_exptl_absorpt_process_details '(SORTAV; Blessing, 1995)'
_exptl_crystal_colour green
_exptl_crystal_density_diffrn 1.622
_exptl_crystal_density_method 'not measured'
_exptl_crystal_description block
_exptl_crystal_F_000 378
_exptl_crystal_size_max 0.20
_exptl_crystal_size_mid 0.20
_exptl_crystal_size_min 0.18
_refine_diff_density_max 0.544
_refine_diff_density_min -0.711
_refine_ls_extinction_method none
_refine_ls_goodness_of_fit_ref 1.147
_refine_ls_hydrogen_treatment constr
_refine_ls_matrix_type full
_refine_ls_number_parameters 210
_refine_ls_number_reflns 2613
_refine_ls_number_restraints 0
_refine_ls_restrained_S_all 1.147
_refine_ls_R_factor_all 0.0455
_refine_ls_R_factor_gt 0.0351
_refine_ls_shift/su_max 0.000
_refine_ls_shift/su_mean 0.000
_refine_ls_structure_factor_coef Fsqd
_refine_ls_weighting_details 'calc w = 1/[\s^2^(Fo^2^)+(0.0176P)^2^+1.8114P] where P=(Fo^2^+2Fc^2^)/3'
_refine_ls_weighting_scheme calc
_refine_ls_wR_factor_gt 0.0778
_refine_ls_wR_factor_ref 0.1001
_reflns_number_gt 2323
_reflns_number_total 2613
_reflns_threshold_expression I>2\s(I)
_cod_data_source_file hk2205.cif
_cod_data_source_block I
_cod_database_code 2212604
_cod_database_fobs_code 2212604

loop_
_symmetry_equiv_pos_as_xyz
'x, y, z'
'-x, -y, -z'

loop_
_atom_site_type_symbol
_atom_site_label
_atom_site_fract_x
_atom_site_fract_y
_atom_site_fract_z
_atom_site_U_iso_or_equiv
_atom_site_adp_type
_atom_site_calc_flag
_atom_site_refinement_flags
_atom_site_occupancy
Cu Cu 0.78152(5) 0.14996(5) 0.13659(4) 0.01761(15) Uani d . 1
O O1 0.3384(3) -0.0963(3) 0.0504(2) 0.0229(6) Uani d . 1
O O2 0.5427(3) 0.0395(3) 0.1792(2) 0.0223(6) Uani d . 1
O O3 1.0026(3) -0.1967(3) -0.0323(3) 0.0223(6) Uani d . 1
O O4 0.8586(3) -0.0530(3) 0.1031(3) 0.0224(6) Uani d . 1
O O5 0.6320(3) 0.0540(3) 0.6239(3) 0.0344(7) Uani d . 1
H H5 0.5858 0.0225 0.6853 0.052 Uiso calc R 1
O O6 0.4953(4) 0.6993(4) 0.4638(3) 0.0457(8) Uani d . 1
H H6 0.4716 0.7840 0.4503 0.069 Uiso calc R 1
N N1 0.8810(4) 0.1917(3) 0.3332(3) 0.0216(7) Uani d . 1
N N2 0.7094(4) 0.3572(3) 0.1549(3) 0.0209(7) Uani d . 1
C C1 0.4659(4) -0.0154(4) 0.0668(3) 0.0170(7) Uani d . 1
C C2 0.9610(4) -0.0722(4) 0.0199(3) 0.0178(7) Uani d . 1
C C11 0.8129(4) 0.1287(4) 0.4279(4) 0.0252(8) Uani d . 1
H H11 0.7171 0.0670 0.4000 0.030 Uiso calc R 1
C C12 0.8758(5) 0.1494(5) 0.5639(4) 0.0299(9) Uani d . 1
C C13 1.0166(6) 0.2363(6) 0.6027(5) 0.0514(13) Uani d . 1
H H13 1.0639 0.2527 0.6952 0.062 Uiso calc R 1
C C14 1.0876(7) 0.2989(7) 0.5049(6) 0.0699(19) Uani d . 1
H H14 1.1862 0.3564 0.5289 0.084 Uiso calc R 1
C C15 1.0154(5) 0.2778(5) 0.3730(5) 0.0437(12) Uani d . 1
H H15 1.0628 0.3261 0.3078 0.052 Uiso calc R 1
C C16 0.7943(5) 0.0803(6) 0.6670(5) 0.0451(12) Uani d . 1
H H16A 0.8364 -0.0164 0.6762 0.054 Uiso calc R 1
H H16B 0.8127 0.1489 0.7582 0.054 Uiso calc R 1
C C21 0.6032(4) 0.4021(4) 0.2404(4) 0.0232(8) Uani d . 1
H H21 0.5666 0.3352 0.2964 0.028 Uiso calc R 1
C C22 0.5447(5) 0.5412(4) 0.2509(4) 0.0278(9) Uani d . 1
C C23 0.6030(5) 0.6383(4) 0.1689(4) 0.0325(9) Uani d . 1
H H23 0.5675 0.7356 0.1739 0.039 Uiso calc R 1
C C24 0.7106(5) 0.5936(4) 0.0817(4) 0.0296(9) Uani d . 1
H H24 0.7498 0.6591 0.0256 0.036 Uiso calc R 1
C C25 0.7623(5) 0.4518(4) 0.0759(4) 0.0267(8) Uani d . 1
H H25 0.8368 0.4206 0.0147 0.032 Uiso calc R 1
C C26 0.4291(5) 0.5853(5) 0.3503(5) 0.0411(11) Uani d . 1
H H26A 0.3394 0.6225 0.3018 0.049 Uiso calc R 1
H H26B 0.3896 0.4952 0.3849 0.049 Uiso calc R 1

loop_
_atom_site_aniso_label
_atom_site_aniso_U_11
_atom_site_aniso_U_22
_atom_site_aniso_U_33
_atom_site_aniso_U_12
_atom_site_aniso_U_13
_atom_site_aniso_U_23
Cu 0.0205(2) 0.0178(2) 0.0152(2) 0.00147(16) 0.00423(17) 0.00395(16)
O1 0.0234(14) 0.0293(14) 0.0159(13) -0.0061(11) 0.0048(10) 0.0068(11)
O2 0.0253(14) 0.0243(13) 0.0167(13) -0.0031(11) 0.0013(11) 0.0051(10)
O3 0.0228(13) 0.0206(13) 0.0257(14) -0.0001(10) 0.0150(11) 0.0052(11)
O4 0.0259(14) 0.0183(12) 0.0248(14) 0.0005(10) 0.0083(11) 0.0069(10)
O5 0.0348(16) 0.0441(17) 0.0278(15) -0.0005(13) 0.0043(13) 0.0177(13)
O6 0.066(2) 0.0397(17) 0.0374(18) 0.0263(17) 0.0174(16) 0.0093(15)
N1 0.0234(16) 0.0220(15) 0.0193(16) 0.0039(12) 0.0018(13) 0.0036(12)
N2 0.0258(17) 0.0180(15) 0.0187(15) -0.0006(12) 0.0008(13) 0.0056(12)
C1 0.0210(18) 0.0165(17) 0.0154(18) 0.0052(14) 0.0066(15) 0.0047(14)
C2 0.0170(17) 0.0219(18) 0.0157(18) 0.0031(14) 0.0067(14) 0.0041(14)
C11 0.024(2) 0.032(2) 0.0206(19) 0.0034(16) 0.0010(16) 0.0064(16)
C12 0.027(2) 0.047(2) 0.020(2) 0.0150(18) 0.0066(16) 0.0105(18)
C13 0.052(3) 0.078(4) 0.018(2) -0.002(3) -0.008(2) 0.000(2)
C14 0.058(4) 0.100(5) 0.040(3) -0.043(3) -0.012(3) 0.014(3)
C15 0.040(3) 0.055(3) 0.030(2) -0.023(2) -0.004(2) 0.010(2)
C16 0.041(3) 0.077(3) 0.027(2) 0.021(2) 0.009(2) 0.027(2)
C21 0.026(2) 0.0226(19) 0.0230(19) 0.0032(15) 0.0068(16) 0.0062(15)
C22 0.031(2) 0.025(2) 0.027(2) 0.0048(16) -0.0009(17) 0.0047(16)
C23 0.043(2) 0.0214(19) 0.033(2) 0.0048(17) -0.0052(19) 0.0084(17)
C24 0.039(2) 0.023(2) 0.028(2) -0.0044(17) 0.0068(18) 0.0112(17)
C25 0.028(2) 0.028(2) 0.024(2) -0.0052(16) 0.0029(16) 0.0076(16)
C26 0.042(3) 0.033(2) 0.054(3) 0.014(2) 0.016(2) 0.013(2)

loop_
_atom_type_symbol
_atom_type_description
_atom_type_scat_dispersion_real
_atom_type_scat_dispersion_imag
_atom_type_scat_source
C C 0.0033 0.0016 'International Tables Vol C Tables 4.2.6.8 and 6.1.1.4'
H H 0.0000 0.0000 'International Tables Vol C Tables 4.2.6.8 and 6.1.1.4'
N N 0.0061 0.0033 'International Tables Vol C Tables 4.2.6.8 and 6.1.1.4'
O O 0.0106 0.0060 'International Tables Vol C Tables 4.2.6.8 and 6.1.1.4'
Cu Cu 0.3201 1.2651 'International Tables Vol C Tables 4.2.6.8 and 6.1.1.4'

loop_
_geom_angle_atom_site_label_1
_geom_angle_atom_site_label_2
_geom_angle_atom_site_label_3
_geom_angle_site_symmetry_1
_geom_angle_site_symmetry_3
_geom_angle
_geom_angle_publ_flag
O1 Cu O2 2_655 . 76.82(9) y
O1 Cu O3 2_655 2_755 87.97(10) y
O1 Cu O4 2_655 . 88.37(10) y
O2 Cu O3 . 2_755 161.07(9) y
O2 Cu O4 . . 89.26(9) y
O3 Cu O4 2_755 . 78.97(9) y
O4 Cu N2 . . 175.14(11) ?
O1 Cu N2 2_655 . 88.56(11) ?
O4 Cu N1 . . 91.01(11) ?
O1 Cu N1 2_655 . 173.26(11) ?
N2 Cu N1 . . 92.49(12) ?
N2 Cu O3 . 2_755 97.16(10) ?
N1 Cu O3 . 2_755 98.49(11) ?
N2 Cu O2 . . 93.70(11) ?
N1 Cu O2 . . 96.46(10) ?
C1 O1 Cu . 2_655 119.3(2) ?
C1 O2 Cu . . 108.3(2) ?
C2 O3 Cu . 2_755 107.3(2) ?
C2 O4 Cu . . 116.2(2) ?
C16 O5 H5 . . 109.5 ?
C26 O6 H6 . . 109.5 ?
C15 N1 C11 . . 118.2(3) ?
C15 N1 Cu . . 122.1(3) ?
C11 N1 Cu . . 119.7(2) ?
C21 N2 C25 . . 118.7(3) ?
C21 N2 Cu . . 121.4(2) ?
C25 N2 Cu . . 119.8(3) ?
O2 C1 O1 . . 125.6(3) ?
O2 C1 C1 . 2_655 117.8(4) ?
O1 C1 C1 . 2_655 116.6(4) ?
O3 C2 O4 . . 125.2(3) ?
O3 C2 C2 . 2_755 118.1(4) ?
O4 C2 C2 . 2_755 116.7(4) ?
N1 C11 C12 . . 123.0(4) ?
N1 C11 H11 . . 118.5 ?
C12 C11 H11 . . 118.5 ?
C13 C12 C11 . . 118.0(4) ?
C13 C12 C16 . . 120.6(4) ?
C11 C12 C16 . . 121.4(4) ?
C12 C13 C14 . . 118.8(4) ?
C12 C13 H13 . . 120.6 ?
C14 C13 H13 . . 120.6 ?
C15 C14 C13 . . 119.8(5) ?
C15 C14 H14 . . 120.1 ?
C13 C14 H14 . . 120.1 ?
N1 C15 C14 . . 122.0(4) ?
N1 C15 H15 . . 119.0 ?
C14 C15 H15 . . 119.0 ?
O5 C16 C12 . . 109.8(3) ?
O5 C16 H16A . . 109.7 ?
C12 C16 H16A . . 109.7 ?
O5 C16 H16B . . 109.7 ?
C12 C16 H16B . . 109.7 ?
H16A C16 H16B . . 108.2 ?
N2 C21 C22 . . 123.2(3) ?
N2 C21 H21 . . 118.4 ?
C22 C21 H21 . . 118.4 ?
C21 C22 C23 . . 117.0(4) ?
C21 C22 C26 . . 120.4(3) ?
C23 C22 C26 . . 122.6(4) ?
C24 C23 C22 . . 120.2(4) ?
C24 C23 H23 . . 119.9 ?
C22 C23 H23 . . 119.9 ?
C23 C24 C25 . . 119.4(3) ?
C23 C24 H24 . . 120.3 ?
C25 C24 H24 . . 120.3 ?
N2 C25 C24 . . 121.5(4) ?
N2 C25 H25 . . 119.3 ?
C24 C25 H25 . . 119.3 ?
O6 C26 C22 . . 112.0(4) ?
O6 C26 H26A . . 109.2 ?
C22 C26 H26A . . 109.2 ?
O6 C26 H26B . . 109.2 ?
C22 C26 H26B . . 109.2 ?
H26A C26 H26B . . 107.9 ?

loop_
_geom_bond_atom_site_label_1
_geom_bond_atom_site_label_2
_geom_bond_site_symmetry_2
_geom_bond_distance
_geom_bond_publ_flag
Cu O1 2_655 1.997(2) y
Cu O2 . 2.332(2) y
Cu O3 2_755 2.267(2) y
Cu O4 . 1.986(2) y
Cu N1 . 2.014(3) y
Cu N2 . 2.005(3) y
O1 C1 . 1.255(4) ?
O1 Cu 2_655 1.997(2) ?
O2 C1 . 1.239(4) ?
O3 C2 . 1.246(4) ?
O3 Cu 2_755 2.267(2) ?
O4 C2 . 1.267(4) ?
O5 C16 . 1.418(5) ?
O5 H5 . 0.8400 ?
O6 C26 . 1.421(6) ?
O6 H6 . 0.8400 ?
N1 C15 . 1.331(5) ?
N1 C11 . 1.342(5) ?
N2 C21 . 1.345(5) ?
N2 C25 . 1.345(5) ?
C1 C1 2_655 1.563(6) ?
C2 C2 2_755 1.555(6) ?
C11 C12 . 1.382(5) ?
C11 H11 . 0.9500 ?
C12 C13 . 1.378(6) ?
C12 C16 . 1.495(6) ?
C13 C14 . 1.379(7) ?
C13 H13 . 0.9500 ?
C14 C15 . 1.370(7) ?
C14 H14 . 0.9500 ?
C15 H15 . 0.9500 ?
C16 H16A . 0.9900 ?
C16 H16B . 0.9900 ?
C21 C22 . 1.384(5) ?
C21 H21 . 0.9500 ?
C22 C23 . 1.400(6) ?
C22 C26 . 1.496(6) ?
C23 C24 . 1.364(6) ?
C23 H23 . 0.9500 ?
C24 C25 . 1.386(5) ?
C24 H24 . 0.9500 ?
C25 H25 . 0.9500 ?
C26 H26A . 0.9900 ?
C26 H26B . 0.9900 ?

loop_
_geom_hbond_atom_site_label_D
_geom_hbond_atom_site_label_H
_geom_hbond_atom_site_label_A
_geom_hbond_site_symmetry_A
_geom_hbond_distance_DH
_geom_hbond_distance_HA
_geom_hbond_distance_DA
_geom_hbond_angle_DHA
O6 H6 O5 2_666 0.84 2.00 2.808(4) 162.8
O5 H5 O2 2_656 0.84 1.95 2.790(4) 173.3

loop_
_geom_torsion_atom_site_label_1
_geom_torsion_atom_site_label_2
_geom_torsion_atom_site_label_3
_geom_torsion_atom_site_label_4
_geom_torsion_site_symmetry_1
_geom_torsion_site_symmetry_4
_geom_torsion
O4 Cu O2 C1 . . -80.2(2)
O1 Cu O2 C1 2_655 . 8.3(2)
N2 Cu O2 C1 . . 96.0(2)
N1 Cu O2 C1 . . -171.1(2)
O3 Cu O2 C1 2_755 . -29.0(4)
O1 Cu O4 C2 2_655 . 74.0(2)
N1 Cu O4 C2 . . -112.7(3)
O3 Cu O4 C2 2_755 . -14.3(2)
O2 Cu O4 C2 . . 150.8(2)
O4 Cu N1 C15 . . 101.3(3)
N2 Cu N1 C15 . . -75.3(4)
O3 Cu N1 C15 2_755 . 22.3(4)
O2 Cu N1 C15 . . -169.3(3)
O4 Cu N1 C11 . . -77.1(3)
N2 Cu N1 C11 . . 106.2(3)
O3 Cu N1 C11 2_755 . -156.1(3)
O2 Cu N1 C11 . . 12.2(3)
O1 Cu N2 C21 2_655 . 108.3(3)
N1 Cu N2 C21 . . -65.1(3)
O3 Cu N2 C21 2_755 . -164.0(3)
O2 Cu N2 C21 . . 31.6(3)
O1 Cu N2 C25 2_655 . -68.7(3)
N1 Cu N2 C25 . . 118.0(3)
O3 Cu N2 C25 2_755 . 19.1(3)
O2 Cu N2 C25 . . -145.4(3)
Cu O2 C1 O1 . . 172.6(3)
Cu O2 C1 C1 . 2_655 -6.2(4)
Cu O1 C1 O2 2_655 . 171.5(3)
Cu O1 C1 C1 2_655 2_655 -9.7(5)
Cu O3 C2 O4 2_755 . -169.2(3)
Cu O3 C2 C2 2_755 2_755 11.1(4)
Cu O4 C2 O3 . . -166.6(3)
Cu O4 C2 C2 . 2_755 13.0(5)
C15 N1 C11 C12 . . 0.1(6)
Cu N1 C11 C12 . . 178.6(3)
N1 C11 C12 C13 . . -1.4(6)
N1 C11 C12 C16 . . 178.5(4)
C11 C12 C13 C14 . . 0.3(8)
C16 C12 C13 C14 . . -179.6(5)
C12 C13 C14 C15 . . 2.0(9)
C11 N1 C15 C14 . . 2.4(7)
Cu N1 C15 C14 . . -176.1(5)
C13 C14 C15 N1 . . -3.5(10)
C13 C12 C16 O5 . . 155.2(4)
C11 C12 C16 O5 . . -24.7(6)
C25 N2 C21 C22 . . 0.3(6)
Cu N2 C21 C22 . . -176.7(3)
N2 C21 C22 C23 . . -1.1(6)
N2 C21 C22 C26 . . -178.8(4)
C21 C22 C23 C24 . . 1.1(6)
C26 C22 C23 C24 . . 178.7(4)
C22 C23 C24 C25 . . -0.4(6)
C21 N2 C25 C24 . . 0.4(5)
Cu N2 C25 C24 . . 177.5(3)
C23 C24 C25 N2 . . -0.4(6)
C21 C22 C26 O6 . . 108.6(4)
C23 C22 C26 O6 . . -68.9(5)
